data_7045812
loop_
_publ_author_name
'Johnson, Andrew Lee'
'Ahmet, Ibrahim Y.'
'Hill, Michael S.'
'Raithby, Paul R.'

_publ_section_title
;
 Tin Guanidinato Complexes: Oxidative Control of Sn, SnS, SnSe and SnTe
 Thin Film Deposition
;
_journal_name_full 'Dalton Transactions'
_journal_paper_doi 10.1039/C8DT00773J
_journal_year 2018
_chemical_formula_moiety 'C13 H30 N4 Sn'
_chemical_formula_sum 'C13 H30 N4 Sn'
_chemical_formula_weight 361.10
_space_group_crystal_system monoclinic
_space_group_IT_number 14
_space_group_name_Hall '-P 2yab'
_space_group_name_H-M_alt 'P 1 21/a 1'
_symmetry_space_group_name_Hall '-P 2yab'
_symmetry_space_group_name_H-M 'P 1 21/a 1'
_atom_sites_solution_hydrogens geom
_audit_creation_method SHELXL-2016/6
_audit_update_record
;
2018-01-03 deposited with the CCDC.
2018-03-06 downloaded from the CCDC.
;
_cell_angle_alpha 90
_cell_angle_beta 99.8642(9)
_cell_angle_gamma 90
_cell_formula_units_Z 8
_cell_length_a 17.2010(3)
_cell_length_b 8.66350(10)
_cell_length_c 23.7650(3)
_cell_measurement_reflns_used 43214
_cell_measurement_temperature 150(2)
_cell_measurement_theta_max 27.485
_cell_measurement_theta_min 0.998
_cell_volume 3489.13(9)
_computing_cell_refinement 'HKL Scalepack (Otwinowski & Minor, 1997)'
_computing_data_collection 'Collect (Nonius BV, 1997-2000)'
_computing_data_reduction
;
 DENZO-SCALEPACK Z. Otwinowski and W. Minor, " 
 Processing of X-ray Diffraction Data Collected in Oscillation Mode ", 
 Methods in Enzymology, Volume 276: Macromolecular Crystallography, 
 part A, p.307-326, 1997,C.W. Carter, Jr. & R. M. Sweet, Eds., Academic Press.
;
_computing_molecular_graphics 'ORTEP3 for Windows - Farrugia, L. J. J. Appl. Crystallogr. 1997, 30, 565'
_computing_publication_material
;
 'WinGX publication routines, Farrugia, 
 L. J., J. Appl. Crystallogr., 1999, 32, 837-838
;
_computing_structure_refinement
;
 SHELXL-2016/6 (Sheldrick, 2016)
 Sheldrick GM (2008) Acta Crystallogr A64:112--122 and 
 C. B. H\"ubschle, G. M. Sheldrick and B. Dittrich
 ShelXle: a Qt graphical user interface for SHELXL
 J. Appl. Cryst., 44, (2011) 1281-1284.
;
_computing_structure_solution
; 
 SIR97- Altomare A., Burla M.C., Camalli M., Cascarano G.L., Giacovazzo C. , 
 Guagliardi A., Moliterni A.G.G., Polidori G.,Spagna R. 
 (1999) J. Appl. Cryst. 32, 115-119
;
_diffrn_ambient_temperature 150(2)
_diffrn_measured_fraction_theta_full 0.995
_diffrn_measured_fraction_theta_max 0.995
_diffrn_measurement_device_type 'Nonius Kappa CCD'
_diffrn_measurement_method '270 1.5 degree images with \w scans'
_diffrn_radiation_monochromator graphite
_diffrn_radiation_source 'fine-focus sealed tube'
_diffrn_radiation_type MoK\a
_diffrn_radiation_wavelength 0.71073
_diffrn_reflns_av_R_equivalents 0.0694
_diffrn_reflns_av_unetI/netI 0.0379
_diffrn_reflns_Laue_measured_fraction_full 0.995
_diffrn_reflns_Laue_measured_fraction_max 0.995
_diffrn_reflns_limit_h_max 22
_diffrn_reflns_limit_h_min -22
_diffrn_reflns_limit_k_max 11
_diffrn_reflns_limit_k_min -11
_diffrn_reflns_limit_l_max 30
_diffrn_reflns_limit_l_min -30
_diffrn_reflns_number 51109
_diffrn_reflns_point_group_measured_fraction_full 0.995
_diffrn_reflns_point_group_measured_fraction_max 0.995
_diffrn_reflns_theta_full 25.242
_diffrn_reflns_theta_max 27.473
_diffrn_reflns_theta_min 3.593
_exptl_absorpt_coefficient_mu 1.457
_exptl_absorpt_correction_T_max 0.871
_exptl_absorpt_correction_T_min 0.634
_exptl_absorpt_correction_type multi-scan
_exptl_absorpt_process_details
;
multi-scan from symmetry-related measurements 
 Sortav (Blessing 1995)
;
_exptl_crystal_colour 'pale yellow'
_exptl_crystal_density_diffrn 1.375
_exptl_crystal_description block
_exptl_crystal_F_000 1488
_exptl_crystal_size_max 0.130
_exptl_crystal_size_mid 0.100
_exptl_crystal_size_min 0.080
_refine_diff_density_max 0.499
_refine_diff_density_min -0.894
_refine_diff_density_rms 0.095
_refine_ls_extinction_method none
_refine_ls_goodness_of_fit_ref 1.064
_refine_ls_hydrogen_treatment constr
_refine_ls_matrix_type full
_refine_ls_number_parameters 345
_refine_ls_number_reflns 7956
_refine_ls_number_restraints 0
_refine_ls_restrained_S_all 1.064
_refine_ls_R_factor_all 0.0468
_refine_ls_R_factor_gt 0.0315
_refine_ls_shift/su_max 0.001
_refine_ls_shift/su_mean 0.000
_refine_ls_structure_factor_coef Fsqd
_refine_ls_weighting_details 'w=1/[\s^2^(Fo^2^)+(0.0347P)^2^+1.2406P] where P=(Fo^2^+2Fc^2^)/3'
_refine_ls_weighting_scheme calc
_refine_ls_wR_factor_gt 0.0669
_refine_ls_wR_factor_ref 0.0735
_reflns_Friedel_coverage 0.000
_reflns_number_gt 6418
_reflns_number_total 7956
_reflns_threshold_expression 'I > 2\s(I)'
_cod_data_source_file c8dt00773j2.cif
_cod_data_source_block 8
_cod_database_code 7045812
_shelx_shelxl_version_number 2016/6
_shelx_space_group_comment
;
The symmetry employed for this shelxl refinement is uniquely defined
by the following loop, which should always be used as a source of
symmetry information in preference to the above space-group names.
They are only intended as comments.
;
_shelx_estimated_absorpt_t_min 0.833
_shelx_estimated_absorpt_t_max 0.892

loop_
_space_group_symop_operation_xyz
'x, y, z'
'-x+1/2, y+1/2, -z'
'-x, -y, -z'
'x-1/2, -y-1/2, z'

loop_
_atom_site_label
_atom_site_type_symbol
_atom_site_fract_x
_atom_site_fract_y
_atom_site_fract_z
_atom_site_U_iso_or_equiv
_atom_site_adp_type
_atom_site_occupancy
_atom_site_site_symmetry_order
_atom_site_calc_flag
_atom_site_refinement_flags_posn
_atom_site_refinement_flags_adp
C1 C 0.2233(2) 0.1056(4) 0.07124(15) 0.0535(9) Uani 1 1 d . .
H1A H 0.221426 0.172818 0.037867 0.080 Uiso 1 1 calc R U
H1B H 0.170069 0.094750 0.080320 0.080 Uiso 1 1 calc R U
H1C H 0.243347 0.003833 0.062841 0.080 Uiso 1 1 calc R U
C2 C 0.2796(2) 0.0926(3) 0.17352(14) 0.0452(7) Uani 1 1 d . .
H2A H 0.321237 0.138986 0.201740 0.068 Uiso 1 1 calc R U
H2B H 0.291704 -0.016491 0.168435 0.068 Uiso 1 1 calc R U
H2C H 0.228921 0.101214 0.186901 0.068 Uiso 1 1 calc R U
C3 C 0.50954(18) 0.4347(4) 0.19092(13) 0.0423(7) Uani 1 1 d . .
H3A H 0.462871 0.372985 0.194390 0.063 Uiso 1 1 calc R U
H3B H 0.532343 0.476961 0.228375 0.063 Uiso 1 1 calc R U
H3C H 0.548645 0.369448 0.176886 0.063 Uiso 1 1 calc R U
C4 C 0.55340(17) 0.6575(4) 0.14475(15) 0.0444(7) Uani 1 1 d . .
H4A H 0.534820 0.743935 0.119387 0.067 Uiso 1 1 calc R U
H4B H 0.592173 0.597262 0.128242 0.067 Uiso 1 1 calc R U
H4C H 0.577993 0.697348 0.182172 0.067 Uiso 1 1 calc R U
C5 C 0.4800(2) 0.6022(3) 0.34784(15) 0.0491(8) Uani 1 1 d . .
H5A H 0.436698 0.635286 0.317965 0.074 Uiso 1 1 calc R U
H5B H 0.467128 0.501909 0.362965 0.074 Uiso 1 1 calc R U
H5C H 0.528570 0.593042 0.331709 0.074 Uiso 1 1 calc R U
C6 C 0.54902(19) 0.6775(4) 0.44320(14) 0.0505(8) Uani 1 1 d . .
H6A H 0.555331 0.765405 0.469543 0.076 Uiso 1 1 calc R U
H6B H 0.599694 0.654437 0.431484 0.076 Uiso 1 1 calc R U
H6C H 0.531188 0.587199 0.462326 0.076 Uiso 1 1 calc R U
C7 C 0.19719(18) 1.1434(4) 0.33619(15) 0.0497(8) Uani 1 1 d . .
H7A H 0.211559 1.243279 0.354395 0.075 Uiso 1 1 calc R U
H7B H 0.163258 1.086864 0.358253 0.075 Uiso 1 1 calc R U
H7C H 0.168828 1.160134 0.297256 0.075 Uiso 1 1 calc R U
C8 C 0.25021(18) 0.9024(4) 0.31027(14) 0.0438(7) Uani 1 1 d . .
H8A H 0.299398 0.849610 0.306348 0.066 Uiso 1 1 calc R U
H8B H 0.216815 0.911913 0.272640 0.066 Uiso 1 1 calc R U
H8C H 0.222319 0.842537 0.335609 0.066 Uiso 1 1 calc R U
C11 C 0.31624(14) 0.3067(3) 0.11396(11) 0.0288(5) Uani 1 1 d . .
C21 C 0.44813(14) 0.8510(3) 0.38974(11) 0.0271(5) Uani 1 1 d . .
C111 C 0.40614(17) 0.2108(3) 0.04740(12) 0.0374(6) Uani 1 1 d . .
C112 C 0.3617(2) 0.1537(4) -0.01006(14) 0.0544(9) Uani 1 1 d . .
H11A H 0.340372 0.242179 -0.033395 0.082 Uiso 1 1 calc R U
H11B H 0.318314 0.086125 -0.003712 0.082 Uiso 1 1 calc R U
H11C H 0.397897 0.096028 -0.029915 0.082 Uiso 1 1 calc R U
C113 C 0.4320(2) 0.0753(4) 0.08721(16) 0.0522(8) Uani 1 1 d . .
H11D H 0.459769 0.114237 0.123928 0.078 Uiso 1 1 calc R U
H11E H 0.467375 0.008244 0.069987 0.078 Uiso 1 1 calc R U
H11F H 0.385520 0.016412 0.093284 0.078 Uiso 1 1 calc R U
C114 C 0.4800(2) 0.2948(4) 0.03533(16) 0.0540(9) Uani 1 1 d . .
H11G H 0.509699 0.335520 0.071142 0.081 Uiso 1 1 calc R U
H11H H 0.464383 0.380082 0.008721 0.081 Uiso 1 1 calc R U
H11I H 0.513264 0.222348 0.018423 0.081 Uiso 1 1 calc R U
C121 C 0.25521(15) 0.4792(3) 0.18135(12) 0.0327(6) Uani 1 1 d . .
C122 C 0.2810(2) 0.4336(4) 0.24398(13) 0.0463(7) Uani 1 1 d . .
H12A H 0.335661 0.466339 0.256937 0.069 Uiso 1 1 calc R U
H12B H 0.277251 0.321289 0.247767 0.069 Uiso 1 1 calc R U
H12C H 0.246588 0.483822 0.267328 0.069 Uiso 1 1 calc R U
C123 C 0.17198(17) 0.4205(4) 0.15794(15) 0.0442(7) Uani 1 1 d . .
H12D H 0.158710 0.444615 0.117132 0.066 Uiso 1 1 calc R U
H12E H 0.134008 0.470690 0.178366 0.066 Uiso 1 1 calc R U
H12F H 0.169974 0.308479 0.163330 0.066 Uiso 1 1 calc R U
C124 C 0.25325(18) 0.6558(3) 0.17870(15) 0.0440(7) Uani 1 1 d . .
H12G H 0.235640 0.689012 0.139150 0.066 Uiso 1 1 calc R U
H12H H 0.306230 0.696577 0.192548 0.066 Uiso 1 1 calc R U
H12I H 0.216641 0.694954 0.202721 0.066 Uiso 1 1 calc R U
C211 C 0.50384(15) 0.9766(3) 0.30855(11) 0.0330(6) Uani 1 1 d . .
C212 C 0.4767(2) 0.8966(4) 0.25104(13) 0.0486(8) Uani 1 1 d . .
H21A H 0.421397 0.922487 0.236826 0.073 Uiso 1 1 calc R U
H21B H 0.482091 0.784605 0.255966 0.073 Uiso 1 1 calc R U
H21C H 0.509401 0.931644 0.223546 0.073 Uiso 1 1 calc R U
C213 C 0.58818(17) 0.9269(4) 0.33474(15) 0.0457(8) Uani 1 1 d . .
H21D H 0.602756 0.972994 0.372746 0.069 Uiso 1 1 calc R U
H21E H 0.625010 0.961878 0.310188 0.069 Uiso 1 1 calc R U
H21F H 0.590492 0.814154 0.337981 0.069 Uiso 1 1 calc R U
C214 C 0.50507(19) 1.1507(4) 0.29802(14) 0.0457(7) Uani 1 1 d . .
H21G H 0.523116 1.204134 0.334246 0.069 Uiso 1 1 calc R U
H21H H 0.451814 1.185911 0.281755 0.069 Uiso 1 1 calc R U
H21I H 0.541075 1.173557 0.271309 0.069 Uiso 1 1 calc R U
C221 C 0.36774(17) 0.8014(3) 0.46766(12) 0.0384(6) Uani 1 1 d . .
C222 C 0.4194(2) 0.7903(4) 0.52708(13) 0.0501(8) Uani 1 1 d . .
H22A H 0.437469 0.893650 0.540039 0.075 Uiso 1 1 calc R U
H22B H 0.465233 0.724535 0.524991 0.075 Uiso 1 1 calc R U
H22C H 0.388600 0.745523 0.554087 0.075 Uiso 1 1 calc R U
C223 C 0.3450(2) 0.6405(4) 0.44369(15) 0.0507(8) Uani 1 1 d . .
H22D H 0.313415 0.650148 0.405397 0.076 Uiso 1 1 calc R U
H22E H 0.314057 0.587193 0.468783 0.076 Uiso 1 1 calc R U
H22F H 0.392878 0.581141 0.441536 0.076 Uiso 1 1 calc R U
C224 C 0.2921(2) 0.8888(4) 0.47416(16) 0.0558(9) Uani 1 1 d . .
H22G H 0.257794 0.896812 0.436856 0.084 Uiso 1 1 calc R U
H22H H 0.305851 0.992544 0.489101 0.084 Uiso 1 1 calc R U
H22I H 0.264511 0.832918 0.500690 0.084 Uiso 1 1 calc R U
N1 N 0.27486(13) 0.1727(3) 0.11949(10) 0.0337(5) Uani 1 1 d . .
N2 N 0.48714(13) 0.5597(3) 0.15131(10) 0.0355(5) Uani 1 1 d . .
N3 N 0.49135(13) 0.7150(3) 0.39349(10) 0.0341(5) Uani 1 1 d . .
N4 N 0.26807(13) 1.0545(3) 0.33421(11) 0.0362(5) Uani 1 1 d . .
N11 N 0.36082(13) 0.3282(3) 0.07348(9) 0.0314(5) Uani 1 1 d . .
N12 N 0.31621(12) 0.4316(2) 0.14730(9) 0.0268(4) Uani 1 1 d . .
N21 N 0.44510(12) 0.9520(2) 0.34668(9) 0.0281(5) Uani 1 1 d . .
N22 N 0.40560(13) 0.8977(3) 0.42838(9) 0.0303(5) Uani 1 1 d . .
Sn1 Sn 0.38260(2) 0.57635(2) 0.09510(2) 0.03090(6) Uani 1 1 d . .
Sn2 Sn 0.37248(2) 1.12102(2) 0.38426(2) 0.03113(6) Uani 1 1 d . .

loop_
_atom_site_aniso_label
_atom_site_aniso_U_11
_atom_site_aniso_U_22
_atom_site_aniso_U_33
_atom_site_aniso_U_23
_atom_site_aniso_U_13
_atom_site_aniso_U_12
C1 0.050(2) 0.056(2) 0.053(2) -0.0084(16) 0.0053(16) -0.0263(16)
C2 0.0501(19) 0.0333(16) 0.0518(19) 0.0102(13) 0.0079(15) -0.0043(13)
C3 0.0359(16) 0.0457(18) 0.0436(17) 0.0016(13) 0.0020(13) 0.0013(13)
C4 0.0320(15) 0.0408(17) 0.063(2) -0.0072(14) 0.0154(14) -0.0073(13)
C5 0.060(2) 0.0302(16) 0.059(2) -0.0044(14) 0.0153(17) 0.0058(14)
C6 0.0430(17) 0.054(2) 0.0543(19) 0.0151(16) 0.0078(15) 0.0190(15)
C7 0.0275(15) 0.059(2) 0.062(2) 0.0037(16) 0.0063(14) 0.0100(14)
C8 0.0340(15) 0.0445(17) 0.0505(18) -0.0047(14) 0.0007(13) -0.0034(13)
C11 0.0252(12) 0.0272(13) 0.0328(13) 0.0027(10) 0.0010(10) -0.0016(10)
C21 0.0240(12) 0.0243(13) 0.0332(13) 0.0015(10) 0.0054(10) -0.0015(10)
C111 0.0404(15) 0.0342(15) 0.0397(15) -0.0072(12) 0.0131(12) 0.0018(12)
C112 0.060(2) 0.059(2) 0.0459(19) -0.0218(16) 0.0120(16) -0.0026(17)
C113 0.057(2) 0.0388(18) 0.064(2) 0.0012(15) 0.0203(17) 0.0126(15)
C114 0.0522(19) 0.049(2) 0.069(2) -0.0150(17) 0.0330(17) -0.0070(15)
C121 0.0278(13) 0.0339(14) 0.0375(14) -0.0005(11) 0.0091(11) 0.0017(11)
C122 0.0491(18) 0.0523(19) 0.0395(17) -0.0042(14) 0.0133(14) 0.0037(15)
C123 0.0273(14) 0.0489(18) 0.0572(19) 0.0022(14) 0.0096(14) -0.0002(13)
C124 0.0393(16) 0.0355(16) 0.0586(19) -0.0083(14) 0.0127(14) 0.0061(13)
C211 0.0279(13) 0.0379(15) 0.0351(14) 0.0065(12) 0.0106(11) 0.0011(11)
C212 0.056(2) 0.055(2) 0.0375(16) 0.0019(14) 0.0160(15) 0.0051(16)
C213 0.0280(15) 0.057(2) 0.0547(19) 0.0130(15) 0.0153(14) 0.0035(13)
C214 0.0403(16) 0.0442(18) 0.0551(19) 0.0161(14) 0.0153(14) -0.0043(14)
C221 0.0355(15) 0.0431(17) 0.0400(15) 0.0110(13) 0.0163(12) 0.0023(13)
C222 0.0530(19) 0.061(2) 0.0372(16) 0.0093(15) 0.0111(14) -0.0008(16)
C223 0.0518(19) 0.0474(19) 0.055(2) 0.0094(15) 0.0162(16) -0.0128(15)
C224 0.0451(19) 0.069(2) 0.061(2) 0.0175(17) 0.0306(17) 0.0104(16)
N1 0.0362(12) 0.0261(11) 0.0385(12) -0.0003(9) 0.0057(10) -0.0097(10)
N2 0.0298(12) 0.0328(13) 0.0431(13) 0.0020(10) 0.0041(10) -0.0067(10)
N3 0.0338(12) 0.0273(12) 0.0412(13) 0.0046(9) 0.0067(10) 0.0078(9)
N4 0.0261(11) 0.0382(13) 0.0439(13) -0.0002(10) 0.0048(10) 0.0050(10)
N11 0.0334(12) 0.0274(11) 0.0347(12) -0.0042(9) 0.0095(9) -0.0037(9)
N12 0.0237(10) 0.0242(11) 0.0328(11) -0.0007(8) 0.0057(9) -0.0004(8)
N21 0.0243(10) 0.0272(11) 0.0339(12) 0.0042(9) 0.0077(9) 0.0008(8)
N22 0.0296(11) 0.0303(12) 0.0323(12) 0.0045(9) 0.0093(9) 0.0022(9)
Sn1 0.03200(10) 0.02423(10) 0.03597(11) 0.00498(7) 0.00442(8) -0.00240(7)
Sn2 0.02860(10) 0.02531(10) 0.03934(11) -0.00130(7) 0.00537(8) 0.00257(7)

loop_
_atom_type_symbol
_atom_type_description
_atom_type_scat_dispersion_real
_atom_type_scat_dispersion_imag
_atom_type_scat_source
C C 0.0033 0.0016 'International Tables Vol C Tables 4.2.6.8 and 6.1.1.4'
H H 0.0000 0.0000 'International Tables Vol C Tables 4.2.6.8 and 6.1.1.4'
N N 0.0061 0.0033 'International Tables Vol C Tables 4.2.6.8 and 6.1.1.4'
Sn Sn -0.6537 1.4246 'International Tables Vol C Tables 4.2.6.8 and 6.1.1.4'

loop_
_geom_angle_atom_site_label_1
_geom_angle_atom_site_label_2
_geom_angle_atom_site_label_3
_geom_angle
N1 C1 H1A 109.5
N1 C1 H1B 109.5
H1A C1 H1B 109.5
N1 C1 H1C 109.5
H1A C1 H1C 109.5
H1B C1 H1C 109.5
N1 C2 H2A 109.5
N1 C2 H2B 109.5
H2A C2 H2B 109.5
N1 C2 H2C 109.5
H2A C2 H2C 109.5
H2B C2 H2C 109.5
N2 C3 H3A 109.5
N2 C3 H3B 109.5
H3A C3 H3B 109.5
N2 C3 H3C 109.5
H3A C3 H3C 109.5
H3B C3 H3C 109.5
N2 C4 H4A 109.5
N2 C4 H4B 109.5
H4A C4 H4B 109.5
N2 C4 H4C 109.5
H4A C4 H4C 109.5
H4B C4 H4C 109.5
N3 C5 H5A 109.5
N3 C5 H5B 109.5
H5A C5 H5B 109.5
N3 C5 H5C 109.5
H5A C5 H5C 109.5
H5B C5 H5C 109.5
N3 C6 H6A 109.5
N3 C6 H6B 109.5
H6A C6 H6B 109.5
N3 C6 H6C 109.5
H6A C6 H6C 109.5
H6B C6 H6C 109.5
N4 C7 H7A 109.5
N4 C7 H7B 109.5
H7A C7 H7B 109.5
N4 C7 H7C 109.5
H7A C7 H7C 109.5
H7B C7 H7C 109.5
N4 C8 H8A 109.5
N4 C8 H8B 109.5
H8A C8 H8B 109.5
N4 C8 H8C 109.5
H8A C8 H8C 109.5
H8B C8 H8C 109.5
N12 C11 N11 111.7(2)
N12 C11 N1 124.8(2)
N11 C11 N1 123.6(2)
N22 C21 N21 112.0(2)
N22 C21 N3 124.4(2)
N21 C21 N3 123.6(2)
N22 C21 Sn2 56.38(13)
N21 C21 Sn2 55.67(13)
N3 C21 Sn2 176.85(18)
N11 C111 C113 112.8(2)
N11 C111 C112 112.2(2)
C113 C111 C112 110.7(3)
N11 C111 C114 105.4(2)
C113 C111 C114 108.5(3)
C112 C111 C114 106.9(3)
C111 C112 H11A 109.5
C111 C112 H11B 109.5
H11A C112 H11B 109.5
C111 C112 H11C 109.5
H11A C112 H11C 109.5
H11B C112 H11C 109.5
C111 C113 H11D 109.5
C111 C113 H11E 109.5
H11D C113 H11E 109.5
C111 C113 H11F 109.5
H11D C113 H11F 109.5
H11E C113 H11F 109.5
C111 C114 H11G 109.5
C111 C114 H11H 109.5
H11G C114 H11H 109.5
C111 C114 H11I 109.5
H11G C114 H11I 109.5
H11H C114 H11I 109.5
N12 C121 C122 110.1(2)
N12 C121 C123 114.3(2)
C122 C121 C123 111.4(2)
N12 C121 C124 105.5(2)
C122 C121 C124 107.4(2)
C123 C121 C124 107.7(2)
C121 C122 H12A 109.5
C121 C122 H12B 109.5
H12A C122 H12B 109.5
C121 C122 H12C 109.5
H12A C122 H12C 109.5
H12B C122 H12C 109.5
C121 C123 H12D 109.5
C121 C123 H12E 109.5
H12D C123 H12E 109.5
C121 C123 H12F 109.5
H12D C123 H12F 109.5
H12E C123 H12F 109.5
C121 C124 H12G 109.5
C121 C124 H12H 109.5
H12G C124 H12H 109.5
C121 C124 H12I 109.5
H12G C124 H12I 109.5
H12H C124 H12I 109.5
N21 C211 C214 105.8(2)
N21 C211 C212 110.2(2)
C214 C211 C212 108.1(2)
N21 C211 C213 114.0(2)
C214 C211 C213 107.7(2)
C212 C211 C213 110.9(3)
C211 C212 H21A 109.5
C211 C212 H21B 109.5
H21A C212 H21B 109.5
C211 C212 H21C 109.5
H21A C212 H21C 109.5
H21B C212 H21C 109.5
C211 C213 H21D 109.5
C211 C213 H21E 109.5
H21D C213 H21E 109.5
C211 C213 H21F 109.5
H21D C213 H21F 109.5
H21E C213 H21F 109.5
C211 C214 H21G 109.5
C211 C214 H21H 109.5
H21G C214 H21H 109.5
C211 C214 H21I 109.5
H21G C214 H21I 109.5
H21H C214 H21I 109.5
N22 C221 C223 113.0(2)
N22 C221 C224 104.9(2)
C223 C221 C224 108.6(3)
N22 C221 C222 111.5(2)
C223 C221 C222 110.8(3)
C224 C221 C222 107.8(3)
C221 C222 H22A 109.5
C221 C222 H22B 109.5
H22A C222 H22B 109.5
C221 C222 H22C 109.5
H22A C222 H22C 109.5
H22B C222 H22C 109.5
C221 C223 H22D 109.5
C221 C223 H22E 109.5
H22D C223 H22E 109.5
C221 C223 H22F 109.5
H22D C223 H22F 109.5
H22E C223 H22F 109.5
C221 C224 H22G 109.5
C221 C224 H22H 109.5
H22G C224 H22H 109.5
C221 C224 H22I 109.5
H22G C224 H22I 109.5
H22H C224 H22I 109.5
C11 N1 C1 121.3(2)
C11 N1 C2 122.4(2)
C1 N1 C2 116.3(2)
C3 N2 C4 112.4(2)
C3 N2 Sn1 125.71(18)
C4 N2 Sn1 120.4(2)
C21 N3 C6 121.9(2)
C21 N3 C5 121.5(2)
C6 N3 C5 116.5(3)
C8 N4 C7 111.9(2)
C8 N4 Sn2 125.95(18)
C7 N4 Sn2 119.2(2)
C11 N11 C111 127.7(2)
C11 N11 Sn1 93.61(16)
C111 N11 Sn1 132.84(17)
C11 N12 C121 128.0(2)
C11 N12 Sn1 94.23(15)
C121 N12 Sn1 128.80(16)
C21 N21 C211 128.2(2)
C21 N21 Sn2 94.27(15)
C211 N21 Sn2 130.01(17)
C21 N22 C221 128.0(2)
C21 N22 Sn2 93.77(15)
C221 N22 Sn2 132.88(17)
N2 Sn1 N12 94.23(8)
N2 Sn1 N11 100.14(9)
N12 Sn1 N11 59.99(8)
N4 Sn2 N21 94.51(9)
N4 Sn2 N22 99.00(9)
N21 Sn2 N22 59.88(8)
N4 Sn2 C21 98.79(8)
N21 Sn2 C21 30.06(8)
N22 Sn2 C21 29.85(8)

loop_
_geom_bond_atom_site_label_1
_geom_bond_atom_site_label_2
_geom_bond_distance
C1 N1 1.446(4)
C1 H1A 0.9800
C1 H1B 0.9800
C1 H1C 0.9800
C2 N1 1.449(4)
C2 H2A 0.9800
C2 H2B 0.9800
C2 H2C 0.9800
C3 N2 1.443(4)
C3 H3A 0.9800
C3 H3B 0.9800
C3 H3C 0.9800
C4 N2 1.450(4)
C4 H4A 0.9800
C4 H4B 0.9800
C4 H4C 0.9800
C5 N3 1.448(4)
C5 H5A 0.9800
C5 H5B 0.9800
C5 H5C 0.9800
C6 N3 1.443(4)
C6 H6A 0.9800
C6 H6B 0.9800
C6 H6C 0.9800
C7 N4 1.450(4)
C7 H7A 0.9800
C7 H7B 0.9800
C7 H7C 0.9800
C8 N4 1.448(4)
C8 H8A 0.9800
C8 H8B 0.9800
C8 H8C 0.9800
C11 N12 1.341(3)
C11 N11 1.342(3)
C11 N1 1.380(3)
C21 N22 1.331(3)
C21 N21 1.340(3)
C21 N3 1.388(3)
C21 Sn2 2.669(2)
C111 N11 1.480(3)
C111 C113 1.526(4)
C111 C112 1.529(4)
C111 C114 1.534(4)
C112 H11A 0.9800
C112 H11B 0.9800
C112 H11C 0.9800
C113 H11D 0.9800
C113 H11E 0.9800
C113 H11F 0.9800
C114 H11G 0.9800
C114 H11H 0.9800
C114 H11I 0.9800
C121 N12 1.489(3)
C121 C122 1.530(4)
C121 C123 1.531(4)
C121 C124 1.531(4)
C122 H12A 0.9800
C122 H12B 0.9800
C122 H12C 0.9800
C123 H12D 0.9800
C123 H12E 0.9800
C123 H12F 0.9800
C124 H12G 0.9800
C124 H12H 0.9800
C124 H12I 0.9800
C211 N21 1.484(3)
C211 C214 1.530(4)
C211 C212 1.532(4)
C211 C213 1.539(4)
C212 H21A 0.9800
C212 H21B 0.9800
C212 H21C 0.9800
C213 H21D 0.9800
C213 H21E 0.9800
C213 H21F 0.9800
C214 H21G 0.9800
C214 H21H 0.9800
C214 H21I 0.9800
C221 N22 1.483(3)
C221 C223 1.531(4)
C221 C224 1.535(4)
C221 C222 1.538(4)
C222 H22A 0.9800
C222 H22B 0.9800
C222 H22C 0.9800
C223 H22D 0.9800
C223 H22E 0.9800
C223 H22F 0.9800
C224 H22G 0.9800
C224 H22H 0.9800
C224 H22I 0.9800
N2 Sn1 2.053(2)
N4 Sn2 2.059(2)
N11 Sn1 2.227(2)
N12 Sn1 2.214(2)
N21 Sn2 2.210(2)
N22 Sn2 2.227(2)

loop_
_geom_torsion_atom_site_label_1
_geom_torsion_atom_site_label_2
_geom_torsion_atom_site_label_3
_geom_torsion_atom_site_label_4
_geom_torsion
N12 C11 N1 C1 128.2(3)
N11 C11 N1 C1 -50.7(4)
N12 C11 N1 C2 -51.0(4)
N11 C11 N1 C2 130.1(3)
N22 C21 N3 C6 -53.8(4)
N21 C21 N3 C6 125.5(3)
N22 C21 N3 C5 125.4(3)
N21 C21 N3 C5 -55.4(4)
N12 C11 N11 C111 148.8(2)
N1 C11 N11 C111 -32.1(4)
N12 C11 N11 Sn1 -6.6(2)
N1 C11 N11 Sn1 172.5(2)
C113 C111 N11 C11 -27.6(4)
C112 C111 N11 C11 98.2(3)
C114 C111 N11 C11 -145.8(3)
C113 C111 N11 Sn1 117.9(3)
C112 C111 N11 Sn1 -116.3(3)
C114 C111 N11 Sn1 -0.3(4)
N11 C11 N12 C121 155.5(2)
N1 C11 N12 C121 -23.6(4)
N11 C11 N12 Sn1 6.6(2)
N1 C11 N12 Sn1 -172.4(2)
C122 C121 N12 C11 99.7(3)
C123 C121 N12 C11 -26.5(4)
C124 C121 N12 C11 -144.7(3)
C122 C121 N12 Sn1 -121.7(2)
C123 C121 N12 Sn1 112.0(2)
C124 C121 N12 Sn1 -6.2(3)
N22 C21 N21 C211 154.6(2)
N3 C21 N21 C211 -24.7(4)
Sn2 C21 N21 C211 151.6(3)
N22 C21 N21 Sn2 3.1(2)
N3 C21 N21 Sn2 -176.3(2)
C214 C211 N21 C21 -142.6(3)
C212 C211 N21 C21 100.8(3)
C213 C211 N21 C21 -24.5(4)
C214 C211 N21 Sn2 -0.9(3)
C212 C211 N21 Sn2 -117.5(2)
C213 C211 N21 Sn2 117.2(2)
N21 C21 N22 C221 153.4(2)
N3 C21 N22 C221 -27.3(4)
Sn2 C21 N22 C221 156.4(3)
N21 C21 N22 Sn2 -3.0(2)
N3 C21 N22 Sn2 176.3(2)
C223 C221 N22 C21 -28.5(4)
C224 C221 N22 C21 -146.7(3)
C222 C221 N22 C21 97.0(3)
C223 C221 N22 Sn2 118.5(3)
C224 C221 N22 Sn2 0.3(4)
C222 C221 N22 Sn2 -116.0(3)
